data_4341266
loop_
_publ_author_name
'Kalaji, Ali'
'Soderholm, L.'

_publ_section_title
;
 Aqueous hafnium sulfate chemistry: structures of crystalline
 precipitates.
;
_journal_issue 20
_journal_name_full 'Inorganic chemistry'
_journal_page_first 11252
_journal_page_last 11260
_journal_paper_doi 10.1021/ic501841e
_journal_volume 53
_journal_year 2014
_chemical_formula_sum 'H43 Hf6 N7 O54.5 S10.5'
_chemical_formula_weight 2420.98
_space_group_crystal_system orthorhombic
_space_group_IT_number 62
_space_group_name_Hall '-P 2ac 2n'
_space_group_name_H-M_alt 'P n m a'
_symmetry_space_group_name_Hall '-P 2ac 2n'
_symmetry_space_group_name_H-M 'P n m a'
_atom_sites_solution_hydrogens notdet
_atom_sites_solution_primary direct
_atom_sites_solution_secondary difmap
_cell_angle_alpha 90
_cell_angle_beta 90
_cell_angle_gamma 90
_cell_formula_units_Z 4
_cell_length_a 22.5768(6)
_cell_length_b 9.8962(3)
_cell_length_c 23.7620(6)
_cell_measurement_reflns_used 9746
_cell_measurement_temperature 100.(2)
_cell_measurement_theta_max 33.0435
_cell_measurement_theta_min 2.4050
_cell_volume 5309.0(3)
_computing_cell_refinement 'SAINT V8.32B (Bruker AXS Inc., 2013)'
_computing_data_reduction 'SAINT V8.32B (Bruker AXS Inc., 2013)'
_computing_structure_refinement 'SHELXL-2013 (Sheldrick, 2013)'
_computing_structure_solution 'XS, SHELXTL Ver. 6.12 (Bruker 2001)'
_diffrn_ambient_temperature 100.(2)
_diffrn_detector_area_resol_mean 8.3333
_diffrn_measured_fraction_theta_full 0.973
_diffrn_measured_fraction_theta_max 0.973
_diffrn_measurement_device_type 'BRUKER APEX II CCD'
_diffrn_measurement_method '0.3 deg w/ exposures'
_diffrn_radiation_monochromator graphite
_diffrn_radiation_type MoK\a
_diffrn_radiation_wavelength 0.71073
_diffrn_reflns_av_R_equivalents 0.0291
_diffrn_reflns_av_unetI/netI 0.0164
_diffrn_reflns_limit_h_max 33
_diffrn_reflns_limit_h_min -34
_diffrn_reflns_limit_k_max 15
_diffrn_reflns_limit_k_min -15
_diffrn_reflns_limit_l_max 35
_diffrn_reflns_limit_l_min -36
_diffrn_reflns_number 92221
_diffrn_reflns_theta_full 33.14
_diffrn_reflns_theta_max 33.14
_diffrn_reflns_theta_min 1.24
_diffrn_source 'Mo Kalpha Microfocus X-ray Source'
_diffrn_source_type 'I\mS Incoatec Mo Microfocus Source'
_exptl_absorpt_coefficient_mu 12.230
_exptl_absorpt_correction_T_max 0.64
_exptl_absorpt_correction_T_min 0.44
_exptl_absorpt_correction_type multi-scan
_exptl_absorpt_process_details SADABS
_exptl_crystal_density_diffrn 3.029
_exptl_crystal_density_method 'not measured'
_exptl_crystal_description block
_exptl_crystal_F_000 4512
_exptl_crystal_size_max 0.120
_exptl_crystal_size_mid 0.045
_exptl_crystal_size_min 0.040
_refine_diff_density_max 5.616
_refine_diff_density_min -3.807
_refine_ls_extinction_method none
_refine_ls_goodness_of_fit_ref 1.261
_refine_ls_hydrogen_treatment undef
_refine_ls_matrix_type full
_refine_ls_number_parameters 507
_refine_ls_number_reflns 10329
_refine_ls_number_restraints 21
_refine_ls_restrained_S_all 1.269
_refine_ls_R_factor_all 0.0512
_refine_ls_R_factor_gt 0.0488
_refine_ls_shift/su_max 0.045
_refine_ls_shift/su_mean 0.001
_refine_ls_structure_factor_coef Fsqd
_refine_ls_weighting_details 'w=1/[\s^2^(Fo^2^)+(0.0161P)^2^+150.0456P] where P=(Fo^2^+2Fc^2^)/3'
_refine_ls_weighting_scheme calc
_refine_ls_wR_factor_gt 0.1017
_refine_ls_wR_factor_ref 0.1025
_reflns_number_gt 9891
_reflns_number_total 10329
_reflns_threshold_expression 'I > 2\s(I)'
_cod_data_source_file ic501841e_si_002.cif
_cod_data_source_block Hf_Hexamer_Large
_cod_depositor_comments 'Adding full bibliography for 4341262--4341267.cif.'
_cod_original_formula_sum 'H43 Hf6 N7 O54.50 S10.50'
_cod_database_code 4341266

loop_
_space_group_symop_operation_xyz
'x, y, z'
'-x+1/2, -y, z+1/2'
'-x, y+1/2, -z'
'x+1/2, -y+1/2, -z+1/2'
'-x, -y, -z'
'x-1/2, y, -z-1/2'
'x, -y-1/2, z'
'-x-1/2, y-1/2, z-1/2'

loop_
_atom_site_type_symbol
_atom_site_label
_atom_site_fract_x
_atom_site_fract_y
_atom_site_fract_z
_atom_site_U_iso_or_equiv
_atom_site_adp_type
_atom_site_calc_flag
_atom_site_refinement_flags_adp
_atom_site_refinement_flags_occupancy
_atom_site_refinement_flags_posn
_atom_site_occupancy
_atom_site_disorder_assembly
_atom_site_disorder_group
Hf Hf1 0.75042(2) 0.25 0.42814(2) 0.00718(6) Uani d T P S 1 A .
Hf Hf4 0.87194(2) 0.25 0.50876(2) 0.00833(7) Uani d T P S 1 A .
Hf Hf6 0.60270(2) 0.25 0.43076(2) 0.01050(7) Uani d T P S 1 A .
Hf Hf5 0.70716(2) 0.25 0.56261(2) 0.00914(7) Uani d T P S 1 A .
Hf Hf2 0.70236(2) 0.25 0.29494(2) 0.01101(7) Uani d T P S 1 A .
Hf Hf3 0.86829(2) 0.25 0.34357(2) 0.01847(9) Uani d T P S 1 . .
O O3 0.7810(3) 0.25 0.5116(3) 0.0113(12) Uani d T P S 1 A .
O O2 0.8439(3) 0.25 0.4269(3) 0.0170(14) Uani d T P S 1 A .
O O5 0.6746(3) 0.25 0.3772(3) 0.0135(12) Uani d T P S 1 A .
O O4 0.6757(3) 0.25 0.4820(3) 0.0138(13) Uani d T P S 1 A .
O O1 0.7772(3) 0.25 0.3430(3) 0.0162(14) Uani d T P S 1 A .
O O9 0.9489(3) 0.25 0.5691(3) 0.0234(17) Uani d T P S 1 A .
O O7 0.6621(5) 0.25 0.2081(5) 0.061(3) Uani d T P S 1 A .
O O10 0.6745(4) 0.25 0.6518(3) 0.039(3) Uani d T P S 1 A .
O O11 0.5046(4) 0.25 0.4240(5) 0.042(3) Uani d T P S 1 A .
O O6 0.7483(3) 0.0340(6) 0.4270(3) 0.0252(12) Uani d . . . 1 . .
S S4 0.59043(9) 0.0353(2) 0.54209(9) 0.0229(4) Uani d . . . 1 . .
S S1 0.80841(9) 0.0377(2) 0.24479(8) 0.0225(4) Uani d . . . 1 . .
S S2 0.94875(9) 0.0333(2) 0.42429(8) 0.0227(4) Uani d . . . 1 . .
S S5A 0.61099(18) 0.0006(3) 0.33507(15) 0.0227(6) Uani d . P . 0.7 A 1
O O30A 0.6561(6) -0.0743(11) 0.3662(6) 0.051(3) Uani d . P . 0.7 A 1
S S5B 0.5923(4) 0.0289(10) 0.3211(4) 0.0249(16) Uani d . P . 0.3 A 2
O O30B 0.5470(12) 0.101(3) 0.2892(12) 0.049(7) Uani d . P . 0.3 A 2
O O24 0.6460(3) 0.0892(10) 0.5666(3) 0.0494(18) Uani d . . . 1 . .
O O25 0.5775(3) 0.0976(10) 0.4889(3) 0.0494(18) Uani d . . . 1 . .
O O28 0.5813(3) 0.0850(8) 0.3767(3) 0.0393(19) Uani d . . . 1 . .
O O29 0.6426(4) 0.0852(8) 0.2935(3) 0.043(2) Uani d . . . 1 . .
O O31 0.5733(5) -0.0914(10) 0.3093(4) 0.076(4) Uani d . . . 1 . .
O O13 0.8523(3) 0.0952(11) 0.2840(3) 0.057(3) Uani d . . . 1 . .
O O12A 0.7570(5) 0.1328(13) 0.2414(5) 0.017(2) Uani d . P . 0.5 A 1
O O14A 0.8072(8) -0.1163(13) 0.2418(6) 0.034(3) Uani d . P . 0.5 A 1
O O15A 0.8255(8) 0.0921(18) 0.1920(7) 0.039(4) Uani d . P . 0.5 A 1
O O16A 0.9285(6) 0.111(2) 0.3730(7) 0.030(4) Uani d . P . 0.5 A 1
O O17A 0.9399(6) 0.1289(14) 0.4729(5) 0.019(2) Uani d . P . 0.5 A 1
O O18A 0.9499(8) -0.1210(15) 0.4285(8) 0.041(4) Uani d . P . 0.5 A 1
O O26A 0.5840(6) -0.1081(13) 0.5494(7) 0.035(3) Uani d . P . 0.5 B 1
O O27A 0.5455(7) 0.106(2) 0.5788(7) 0.041(3) Uani d . P . 0.5 B 1
O O12B 0.7466(5) 0.0723(13) 0.2609(5) 0.022(2) Uani d . P . 0.5 A 2
O O14B 0.7958(9) -0.0833(18) 0.2711(8) 0.051(4) Uani d . P . 0.5 A 2
O O15B 0.8330(6) 0.0285(17) 0.1882(6) 0.025(3) Uani d . P . 0.5 A 2
O O16B 0.9070(8) 0.063(2) 0.3776(7) 0.034(4) Uani d . P . 0.5 A 2
O O17B 0.9194(6) 0.0751(13) 0.4774(5) 0.021(2) Uani d . P . 0.5 A 2
O O18B 0.9214(9) -0.0879(17) 0.4293(10) 0.055(5) Uani d . P . 0.5 A 2
O O26B 0.6119(6) -0.0947(15) 0.5198(6) 0.033(3) Uani d . P . 0.5 B 2
O O27B 0.5428(6) 0.0231(14) 0.5790(5) 0.026(2) Uani d . P . 0.5 B 2
O O19 1.0102(4) 0.0516(16) 0.4162(4) 0.079(4) Uani d . . . 1 . .
O O8 0.9496(5) 0.25 0.2900(4) 0.061(3) Uani d T P S 1 A .
S S6 0.7467(4) -0.1085(10) 0.4366(5) 0.0385(19) Uani d . P D 0.25 A .
O O34 0.6948(8) -0.156(3) 0.4670(11) 0.0385(19) Uani d . P D 0.25 . .
O O33 0.8078(7) -0.150(3) 0.4575(13) 0.0385(19) Uani d . P D 0.25 . .
N N3 0.9097(8) 0.75 0.5348(7) 0.055(4) Uani d T P S 1 . .
N N4 0.6940(6) 0.75 0.5968(7) 0.048(4) Uani d T P S 1 . .
N N5 0.5600(8) 0.75 0.4328(6) 0.055(4) Uani d T P S 1 . .
N N1 0.6912(10) 0.75 0.2614(13) 0.106(10) Uani d T P S 1 . .
N N6 0.5423(9) 0.25 0.6869(10) 0.100(9) Uani d T P S 1 . .
N N2 0.8669(18) 0.75 0.3425(16) 0.052(11) Uani d T P S 0.4 . .
S S3A 0.81531(14) 0.0323(4) 0.60776(17) 0.0273(6) Uani d U P . 0.7 C 1
O O22A 0.8054(6) -0.1087(13) 0.5938(6) 0.0490(19) Uani d U P . 0.7 C 1
O O23A 0.8385(5) 0.0287(13) 0.6618(5) 0.0404(16) Uani d U P . 0.7 C 1
S S3B 0.8068(3) 0.0008(7) 0.5786(3) 0.0215(12) Uani d U P D 0.3 C 2
O O22B 0.7820(8) -0.0768(17) 0.5297(6) 0.027(2) Uani d U P D 0.3 C 2
O O23B 0.8262(11) -0.094(3) 0.6225(12) 0.0404(16) Uani d . P . 0.3 C 2
O O20 0.8563(3) 0.0848(8) 0.5632(3) 0.0378(18) Uani d . . . 1 . .
O O21 0.7584(3) 0.0948(9) 0.6016(3) 0.045(2) Uani d . . . 1 . .
N N7A 0.4386(10) 0.173(3) 0.3180(8) 0.047(7) Uani d . P . 0.4 D 1
N N7B 0.4582(12) 0.047(7) 0.3106(13) 0.11(2) Uani d . P . 0.4 E 2
O O32 0.7499(14) -0.183(3) 0.3841(14) 0.0385(19) Uani d . P . 0.25 . .
O O35 0.5416(6) 0.095(3) 0.1990(6) 0.061(3) Uani d . P . 0.5 . .

loop_
_atom_site_aniso_label
_atom_site_aniso_U_11
_atom_site_aniso_U_22
_atom_site_aniso_U_33
_atom_site_aniso_U_12
_atom_site_aniso_U_13
_atom_site_aniso_U_23
Hf1 0.00591(13) 0.00925(14) 0.00638(13) 0 0.00008(10) 0
Hf4 0.00560(13) 0.01239(15) 0.00701(13) 0 -0.00041(10) 0
Hf6 0.00599(13) 0.01649(17) 0.00901(14) 0 -0.00012(11) 0
Hf5 0.00677(13) 0.01415(16) 0.00649(14) 0 0.00060(10) 0
Hf2 0.00932(15) 0.01680(17) 0.00692(14) 0 -0.00107(11) 0
Hf3 0.00707(15) 0.0418(3) 0.00656(14) 0 0.00074(11) 0
O3 0.008(3) 0.020(3) 0.006(2) 0 0.000(2) 0
O2 0.006(3) 0.034(4) 0.011(3) 0 -0.004(2) 0
O5 0.008(3) 0.020(3) 0.013(3) 0 0.001(2) 0
O4 0.008(3) 0.026(4) 0.008(3) 0 0.002(2) 0
O1 0.013(3) 0.025(4) 0.010(3) 0 -0.001(2) 0
O9 0.011(3) 0.044(5) 0.016(3) 0 -0.004(3) 0
O7 0.021(3) 0.140(9) 0.024(3) 0 -0.002(2) 0
O10 0.031(5) 0.080(9) 0.007(3) 0 0.000(3) 0
O11 0.008(3) 0.073(8) 0.045(6) 0 0.000(4) 0
O6 0.031(3) 0.010(2) 0.035(3) 0.001(2) 0.001(2) 0.002(2)
S4 0.0246(9) 0.0194(9) 0.0247(9) -0.0094(7) -0.0068(7) 0.0093(7)
S1 0.0241(9) 0.0223(9) 0.0211(8) 0.0074(7) 0.0013(7) -0.0052(7)
S2 0.0249(9) 0.0223(9) 0.0210(8) 0.0113(7) -0.0021(7) -0.0080(7)
S5A 0.0294(18) 0.0127(13) 0.0259(16) -0.0065(12) 0.0007(13) -0.0009(11)
O30A 0.057(7) 0.023(5) 0.073(8) 0.011(5) -0.009(6) 0.014(5)
S5B 0.016(3) 0.029(4) 0.029(4) -0.001(3) 0.000(3) -0.015(3)
O30B 0.042(14) 0.056(18) 0.050(15) 0.007(13) -0.023(12) -0.002(14)
O24 0.045(3) 0.073(4) 0.029(2) -0.046(3) -0.024(2) 0.031(3)
O25 0.045(3) 0.073(4) 0.029(2) -0.046(3) -0.024(2) 0.031(3)
O28 0.037(4) 0.036(4) 0.045(4) -0.026(3) 0.019(3) -0.024(3)
O29 0.082(6) 0.032(4) 0.017(3) -0.036(4) 0.009(3) -0.008(3)
O31 0.110(9) 0.053(6) 0.063(6) -0.062(6) 0.025(6) -0.029(5)
O13 0.025(3) 0.095(7) 0.049(4) 0.032(4) -0.015(3) -0.050(5)
O12A 0.017(5) 0.019(5) 0.015(5) 0.001(4) 0.000(4) -0.008(4)
O14A 0.063(10) 0.013(6) 0.025(6) -0.002(6) -0.007(6) -0.007(5)
O15A 0.051(10) 0.031(8) 0.035(8) 0.005(8) 0.009(7) 0.002(7)
O16A 0.019(7) 0.057(12) 0.013(5) 0.016(7) 0.002(5) -0.010(7)
O17A 0.022(6) 0.022(6) 0.013(4) 0.017(5) -0.004(4) -0.005(5)
O18A 0.042(9) 0.020(7) 0.061(10) 0.017(6) -0.015(8) -0.013(7)
O26A 0.026(6) 0.019(6) 0.060(9) -0.010(5) -0.014(6) 0.021(6)
O27A 0.031(7) 0.043(10) 0.048(9) -0.001(7) 0.008(6) -0.004(8)
O12B 0.020(5) 0.021(6) 0.024(6) 0.010(5) -0.003(4) -0.015(5)
O14B 0.080(13) 0.028(8) 0.044(10) 0.001(8) 0.016(9) 0.015(7)
O15B 0.021(6) 0.034(8) 0.021(6) 0.003(6) 0.003(4) -0.014(6)
O16B 0.037(9) 0.046(11) 0.018(6) 0.025(8) -0.011(7) -0.014(7)
O17B 0.028(6) 0.014(5) 0.021(5) 0.005(5) 0.001(5) -0.004(5)
O18B 0.048(10) 0.017(7) 0.100(16) -0.003(7) 0.017(11) 0.001(9)
O26B 0.036(7) 0.025(6) 0.038(7) 0.001(6) 0.009(6) -0.003(6)
O27B 0.029(6) 0.021(6) 0.027(6) -0.003(5) 0.008(5) 0.008(5)
O19 0.042(5) 0.163(13) 0.031(4) -0.039(7) 0.001(3) 0.006(6)
O8 0.021(3) 0.140(9) 0.024(3) 0 -0.002(2) 0
S6 0.045(5) 0.018(3) 0.052(5) -0.001(3) -0.004(4) 0.002(3)
O34 0.045(5) 0.018(3) 0.052(5) -0.001(3) -0.004(4) 0.002(3)
O33 0.045(5) 0.018(3) 0.052(5) -0.001(3) -0.004(4) 0.002(3)
N3 0.058(9) 0.068(11) 0.040(8) 0 0.012(7) 0
N4 0.030(6) 0.063(10) 0.051(8) 0 -0.004(6) 0
N5 0.072(11) 0.061(10) 0.031(7) 0 0.003(7) 0
N1 0.069(13) 0.064(13) 0.18(3) 0 0.063(16) 0
N6 0.047(11) 0.16(3) 0.088(16) 0 0.028(11) 0
N2 0.08(3) 0.021(13) 0.06(2) 0 -0.06(2) 0
S3A 0.0194(12) 0.0268(15) 0.0356(17) 0.0042(11) 0.0036(12) 0.0197(14)
O22A 0.043(3) 0.039(4) 0.065(4) -0.001(3) 0.015(3) 0.015(4)
O23A 0.031(3) 0.048(4) 0.041(3) 0.003(3) 0.000(3) 0.014(3)
S3B 0.019(3) 0.013(3) 0.032(3) -0.003(2) 0.005(3) 0.014(3)
O22B 0.026(4) 0.018(4) 0.037(5) -0.004(4) 0.004(4) 0.013(4)
O23B 0.031(3) 0.048(4) 0.041(3) 0.003(3) 0.000(3) 0.014(3)
O20 0.013(2) 0.036(4) 0.064(5) 0.001(2) 0.001(3) 0.036(4)
O21 0.021(3) 0.058(5) 0.057(5) 0.013(3) 0.013(3) 0.046(4)
N7A 0.034(11) 0.09(2) 0.014(8) -0.026(13) -0.006(7) 0.007(10)
N7B 0.025(12) 0.24(6) 0.048(17) 0.02(2) -0.016(11) 0.04(3)
O32 0.045(5) 0.018(3) 0.052(5) -0.001(3) -0.004(4) 0.002(3)
O35 0.021(3) 0.140(9) 0.024(3) 0 -0.002(2) 0

loop_
_atom_type_symbol
_atom_type_description
_atom_type_scat_dispersion_real
_atom_type_scat_dispersion_imag
_atom_type_scat_source
N N 0.0061 0.0033 'International Tables Vol C Tables 4.2.6.8 and 6.1.1.4'
H H 0.0000 0.0000 'International Tables Vol C Tables 4.2.6.8 and 6.1.1.4'
O O 0.0106 0.0060 'International Tables Vol C Tables 4.2.6.8 and 6.1.1.4'
S S 0.1246 0.1234 'International Tables Vol C Tables 4.2.6.8 and 6.1.1.4'
Hf Hf -0.5830 6.1852 'International Tables Vol C Tables 4.2.6.8 and 6.1.1.4'

loop_
_geom_angle_atom_site_label_1
_geom_angle_atom_site_label_2
_geom_angle_atom_site_label_3
_geom_angle_site_symmetry_1
_geom_angle_site_symmetry_3
_geom_angle
O5 Hf1 O3 . . 144.5(3)
O5 Hf1 O1 . . 71.4(3)
O3 Hf1 O1 . . 144.1(3)
O5 Hf1 O2 . . 143.9(3)
O3 Hf1 O2 . . 71.6(3)
O1 Hf1 O2 . . 72.6(3)
O5 Hf1 O4 . . 72.4(3)
O3 Hf1 O4 . . 72.0(3)
O1 Hf1 O4 . . 143.8(3)
O2 Hf1 O4 . . 143.6(3)
O5 Hf1 O6 . . 88.53(18)
O3 Hf1 O6 . . 91.10(18)
O1 Hf1 O6 . . 89.69(18)
O2 Hf1 O6 . . 91.29(17)
O4 Hf1 O6 . . 89.40(17)
O5 Hf1 O6 . 7_565 88.53(17)
O3 Hf1 O6 . 7_565 91.10(18)
O1 Hf1 O6 . 7_565 89.69(18)
O2 Hf1 O6 . 7_565 91.29(17)
O4 Hf1 O6 . 7_565 89.40(17)
O6 Hf1 O6 . 7_565 177.0(4)
O5 Hf1 Hf3 . . 107.68(18)
O3 Hf1 Hf3 . . 107.85(18)
O1 Hf1 Hf3 . . 36.30(19)
O2 Hf1 Hf3 . . 36.26(19)
O4 Hf1 Hf3 . . 179.88(18)
O6 Hf1 Hf3 . . 90.61(17)
O6 Hf1 Hf3 7_565 . 90.61(17)
O5 Hf1 Hf6 . . 36.34(18)
O3 Hf1 Hf6 . . 108.14(18)
O1 Hf1 Hf6 . . 107.72(19)
O2 Hf1 Hf6 . . 179.72(19)
O4 Hf1 Hf6 . . 36.11(18)
O6 Hf1 Hf6 . . 88.71(17)
O6 Hf1 Hf6 7_565 . 88.72(17)
Hf3 Hf1 Hf6 . . 144.013(15)
O5 Hf1 Hf5 . . 108.27(18)
O3 Hf1 Hf5 . . 36.21(18)
O1 Hf1 Hf5 . . 179.65(19)
O2 Hf1 Hf5 . . 107.79(19)
O4 Hf1 Hf5 . . 35.82(18)
O6 Hf1 Hf5 . . 90.30(17)
O6 Hf1 Hf5 7_565 . 90.30(18)
Hf3 Hf1 Hf5 . . 144.055(14)
Hf6 Hf1 Hf5 . . 71.932(11)
O5 Hf1 Hf2 . . 35.81(18)
O3 Hf1 Hf2 . . 179.71(18)
O1 Hf1 Hf2 . . 35.57(19)
O2 Hf1 Hf2 . . 108.13(19)
O4 Hf1 Hf2 . . 108.26(18)
O6 Hf1 Hf2 . . 88.91(18)
O6 Hf1 Hf2 7_565 . 88.91(18)
Hf3 Hf1 Hf2 . . 71.865(12)
Hf6 Hf1 Hf2 . . 72.148(11)
Hf5 Hf1 Hf2 . . 144.080(14)
O5 Hf1 Hf4 . . 179.66(18)
O3 Hf1 Hf4 . . 35.86(18)
O1 Hf1 Hf4 . . 108.28(19)
O2 Hf1 Hf4 . . 35.72(19)
O4 Hf1 Hf4 . . 107.89(18)
O6 Hf1 Hf4 . . 91.47(17)
O6 Hf1 Hf4 7_565 . 91.47(17)
Hf3 Hf1 Hf4 . . 71.983(11)
Hf6 Hf1 Hf4 . . 144.005(14)
Hf5 Hf1 Hf4 . . 72.072(11)
Hf2 Hf1 Hf4 . . 143.847(14)
O2 Hf4 O3 . . 73.9(3)
O2 Hf4 O20 . . 122.0(2)
O3 Hf4 O20 . . 79.22(19)
O2 Hf4 O20 . 7_565 122.0(2)
O3 Hf4 O20 . 7_565 79.22(19)
O20 Hf4 O20 . 7_565 101.3(5)
O2 Hf4 O17A . . 80.9(3)
O3 Hf4 O17A . . 137.3(4)
O20 Hf4 O17A . . 86.0(4)
O20 Hf4 O17A 7_565 . 143.3(4)
O2 Hf4 O17A . 7_565 80.9(3)
O3 Hf4 O17A . 7_565 137.3(4)
O20 Hf4 O17A . 7_565 143.3(4)
O20 Hf4 O17A 7_565 7_565 86.0(4)
O17A Hf4 O17A . 7_565 68.7(8)
O2 Hf4 O17B . . 80.0(4)
O3 Hf4 O17B . . 120.3(4)
O20 Hf4 O17B . . 71.1(4)
O20 Hf4 O17B 7_565 . 155.6(4)
O2 Hf4 O17B . 7_565 80.0(4)
O3 Hf4 O17B . 7_565 120.3(4)
O20 Hf4 O17B . 7_565 155.6(4)
O20 Hf4 O17B 7_565 7_565 71.1(4)
O17B Hf4 O17B . 7_565 106.0(8)
O2 Hf4 O9 . . 147.6(3)
O3 Hf4 O9 . . 138.6(3)
O20 Hf4 O9 . . 74.9(2)
O20 Hf4 O9 7_565 . 74.9(2)
O17A Hf4 O9 . . 72.5(4)
O17A Hf4 O9 7_565 . 72.5(4)
O17B Hf4 O9 . . 80.7(4)
O17B Hf4 O9 7_565 . 80.7(4)
O2 Hf4 Hf1 . . 37.07(19)
O3 Hf4 Hf1 . . 36.79(17)
O20 Hf4 Hf1 . . 102.30(18)
O20 Hf4 Hf1 7_565 . 102.30(18)
O17A Hf4 Hf1 . . 111.3(3)
O17A Hf4 Hf1 7_565 . 111.3(3)
O17B Hf4 Hf1 . . 102.0(4)
O17B Hf4 Hf1 7_565 . 102.0(4)
O9 Hf4 Hf1 . . 175.4(2)
O4 Hf6 O5 . . 74.5(3)
O4 Hf6 O25 . . 80.1(2)
O5 Hf6 O25 . . 127.7(3)
O4 Hf6 O25 . 7_565 80.1(2)
O5 Hf6 O25 . 7_565 127.7(3)
O25 Hf6 O25 . 7_565 90.6(6)
O4 Hf6 O28 . . 122.7(2)
O5 Hf6 O28 . . 78.8(2)
O25 Hf6 O28 . . 77.7(3)
O25 Hf6 O28 7_565 . 151.1(3)
O4 Hf6 O28 . 7_565 122.7(3)
O5 Hf6 O28 . 7_565 78.8(2)
O25 Hf6 O28 . 7_565 151.1(3)
O25 Hf6 O28 7_565 7_565 77.7(3)
O28 Hf6 O28 . 7_565 99.9(5)
O4 Hf6 O11 . . 147.7(3)
O5 Hf6 O11 . . 137.8(4)
O25 Hf6 O11 . . 77.3(3)
O25 Hf6 O11 7_565 . 77.3(3)
O28 Hf6 O11 . . 74.4(3)
O28 Hf6 O11 7_565 . 74.4(3)
O4 Hf6 Hf1 . . 37.51(18)
O5 Hf6 Hf1 . . 37.01(19)
O25 Hf6 Hf1 . . 106.3(2)
O25 Hf6 Hf1 7_565 . 106.3(2)
O28 Hf6 Hf1 . . 102.41(19)
O28 Hf6 Hf1 7_565 . 102.41(19)
O11 Hf6 Hf1 . . 174.8(3)
O4 Hf5 O3 . . 74.3(3)
O4 Hf5 O24 . . 79.3(2)
O3 Hf5 O24 . . 123.8(3)
O4 Hf5 O24 . 7_565 79.3(2)
O3 Hf5 O24 . 7_565 123.8(3)
O24 Hf5 O24 . 7_565 98.0(6)
O4 Hf5 O21 . 7_565 126.5(3)
O3 Hf5 O21 . 7_565 79.4(2)
O24 Hf5 O21 . 7_565 151.5(3)
O24 Hf5 O21 7_565 7_565 78.0(3)
O4 Hf5 O21 . . 126.5(3)
O3 Hf5 O21 . . 79.4(2)
O24 Hf5 O21 . . 78.0(3)
O24 Hf5 O21 7_565 . 151.5(3)
O21 Hf5 O21 7_565 . 92.1(5)
O4 Hf5 O10 . . 140.5(3)
O3 Hf5 O10 . . 145.2(3)
O24 Hf5 O10 . . 75.1(3)
O24 Hf5 O10 7_565 . 75.1(3)
O21 Hf5 O10 7_565 . 76.6(3)
O21 Hf5 O10 . . 76.6(3)
O4 Hf5 Hf1 . . 37.34(18)
O3 Hf5 Hf1 . . 36.98(17)
O24 Hf5 Hf1 . . 103.6(2)
O24 Hf5 Hf1 7_565 . 103.6(2)
O21 Hf5 Hf1 7_565 . 104.8(2)
O21 Hf5 Hf1 . . 104.8(2)
O10 Hf5 Hf1 . . 177.8(3)
O1 Hf2 O5 . . 73.7(3)
O1 Hf2 O29 . 7_565 122.5(3)
O5 Hf2 O29 . 7_565 79.7(2)
O1 Hf2 O29 . . 122.5(3)
O5 Hf2 O29 . . 79.7(2)
O29 Hf2 O29 7_565 . 100.7(5)
O1 Hf2 O12A . 7_565 81.6(3)
O5 Hf2 O12A . 7_565 138.5(4)
O29 Hf2 O12A 7_565 7_565 86.6(4)
O29 Hf2 O12A . 7_565 141.6(4)
O1 Hf2 O12A . . 81.6(3)
O5 Hf2 O12A . . 138.5(4)
O29 Hf2 O12A 7_565 . 141.6(4)
O29 Hf2 O12A . . 86.6(4)
O12A Hf2 O12A 7_565 . 66.4(7)
O1 Hf2 O12B . . 80.1(3)
O5 Hf2 O12B . . 119.6(4)
O29 Hf2 O12B 7_565 . 155.2(4)
O29 Hf2 O12B . . 70.4(4)
O1 Hf2 O12B . 7_565 80.1(3)
O5 Hf2 O12B . 7_565 119.6(4)
O29 Hf2 O12B 7_565 7_565 70.4(4)
O29 Hf2 O12B . 7_565 155.2(4)
O12B Hf2 O12B . 7_565 107.7(8)
O1 Hf2 O7 . . 147.8(3)
O5 Hf2 O7 . . 138.5(3)
O29 Hf2 O7 7_565 . 74.2(3)
O29 Hf2 O7 . . 74.2(3)
O12A Hf2 O7 7_565 . 71.6(4)
O12A Hf2 O7 . . 71.6(4)
O12B Hf2 O7 . . 81.1(4)
O12B Hf2 O7 7_565 . 81.1(4)
O1 Hf2 Hf1 . . 37.0(2)
O5 Hf2 Hf1 . . 36.68(19)
O29 Hf2 Hf1 7_565 . 102.85(18)
O29 Hf2 Hf1 . . 102.85(18)
O12A Hf2 Hf1 7_565 . 112.3(3)
O12A Hf2 Hf1 . . 112.3(3)
O12B Hf2 Hf1 . . 101.7(3)
O12B Hf2 Hf1 7_565 . 101.7(3)
O7 Hf2 Hf1 . . 175.2(3)
O16A Hf3 O16A . 7_565 83.9(10)
O16A Hf3 O2 . . 81.3(4)
O16A Hf3 O2 7_565 . 81.3(4)
O16A Hf3 O1 . . 131.6(5)
O16A Hf3 O1 7_565 . 131.6(5)
O2 Hf3 O1 . . 74.8(3)
O16A Hf3 O13 . 7_565 145.5(5)
O16A Hf3 O13 7_565 7_565 81.7(5)
O2 Hf3 O13 . 7_565 126.8(3)
O1 Hf3 O13 . 7_565 80.0(2)
O16A Hf3 O13 . . 81.7(5)
O16A Hf3 O13 7_565 . 145.5(5)
O2 Hf3 O13 . . 126.8(3)
O1 Hf3 O13 . . 80.0(2)
O13 Hf3 O13 7_565 . 92.7(6)
O2 Hf3 O16B . . 75.7(4)
O1 Hf3 O16B . . 113.6(5)
O13 Hf3 O16B 7_565 . 157.2(5)
O13 Hf3 O16B . . 72.8(5)
O2 Hf3 O16B . 7_565 75.7(4)
O1 Hf3 O16B . 7_565 113.6(5)
O13 Hf3 O16B 7_565 7_565 72.8(5)
O13 Hf3 O16B . 7_565 157.2(5)
O16B Hf3 O16B . 7_565 114.5(9)
O16A Hf3 O8 . . 69.5(5)
O16A Hf3 O8 7_565 . 69.5(5)
O2 Hf3 O8 . . 140.3(3)
O1 Hf3 O8 . . 144.9(3)
O13 Hf3 O8 7_565 . 76.0(3)
O13 Hf3 O8 . . 76.0(3)
O16B Hf3 O8 . . 83.2(5)
O16B Hf3 O8 7_565 . 83.2(5)
O16A Hf3 Hf1 . . 108.8(4)
O16A Hf3 Hf1 7_565 . 108.8(4)
O2 Hf3 Hf1 . . 37.43(18)
O1 Hf3 Hf1 . . 37.41(19)
O13 Hf3 Hf1 7_565 . 105.5(2)
O13 Hf3 Hf1 . . 105.5(2)
O16B Hf3 Hf1 . . 95.5(5)
O16B Hf3 Hf1 7_565 . 95.5(5)
O8 Hf3 Hf1 . . 177.7(3)
Hf4 O3 Hf5 . . 145.8(3)
Hf4 O3 Hf1 . . 107.3(3)
Hf5 O3 Hf1 . . 106.8(3)
Hf4 O2 Hf3 . . 146.5(4)
Hf4 O2 Hf1 . . 107.2(3)
Hf3 O2 Hf1 . . 106.3(3)
Hf2 O5 Hf6 . . 145.8(4)
Hf2 O5 Hf1 . . 107.5(3)
Hf6 O5 Hf1 . . 106.7(3)
Hf5 O4 Hf6 . . 146.8(3)
Hf5 O4 Hf1 . . 106.8(3)
Hf6 O4 Hf1 . . 106.4(3)
Hf2 O1 Hf3 . . 146.3(4)
Hf2 O1 Hf1 . . 107.4(3)
Hf3 O1 Hf1 . . 106.3(3)
S6 O6 Hf1 . . 170.1(7)
O27B S4 O25 . . 115.8(7)
O26A S4 O25 . . 120.7(7)
O27B S4 O26B . . 113.9(8)
O25 S4 O26B . . 97.2(7)
O27B S4 O24 . . 115.9(7)
O26A S4 O24 . . 113.2(6)
O25 S4 O24 . . 111.2(4)
O26B S4 O24 . . 100.2(7)
O26A S4 O27A . . 108.7(10)
O25 S4 O27A . . 99.9(8)
O24 S4 O27A . . 100.0(8)
O14B S1 O15B . . 116.2(11)
O14B S1 O13 . . 100.8(10)
O15A S1 O13 . . 103.2(9)
O15B S1 O13 . . 110.5(7)
O14B S1 O12B . . 83.7(10)
O15B S1 O12B . . 127.5(7)
O13 S1 O12B . . 112.3(5)
O15A S1 O12A . . 85.7(9)
O13 S1 O12A . . 108.2(5)
O15A S1 O14A . . 110.1(10)
O13 S1 O14A . . 115.2(7)
O12A S1 O14A . . 127.7(8)
O18B S2 O19 . . 125.0(11)
O18B S2 O17B . . 88.2(11)
O19 S2 O17B . . 121.2(7)
O18B S2 O16B . . 87.3(13)
O19 S2 O16B . . 119.7(8)
O17B S2 O16B . . 107.3(8)
O19 S2 O17A . . 98.9(7)
O19 S2 O16A . . 97.0(7)
O17A S2 O16A . . 104.9(8)
O19 S2 O18A . . 96.9(9)
O17A S2 O18A . . 125.4(9)
O16A S2 O18A . . 124.5(10)
O31 S5A O28 . . 113.1(6)
O31 S5A O30A . . 108.5(8)
O28 S5A O30A . . 105.6(7)
O31 S5A O29 . . 111.9(6)
O28 S5A O29 . . 110.5(5)
O30A S5A O29 . . 106.8(7)
O31 S5B O29 . . 121.6(8)
O31 S5B O28 . . 119.4(9)
O29 S5B O28 . . 113.9(6)
O31 S5B O30B . . 95.9(15)
O29 S5B O30B . . 97.4(15)
O28 S5B O30B . . 99.6(14)
S4 O24 Hf5 . . 143.9(5)
S4 O25 Hf6 . . 145.5(4)
S5B O28 Hf6 . . 143.2(6)
S5A O28 Hf6 . . 138.0(4)
S5B O29 Hf2 . . 143.3(5)
S5A O29 Hf2 . . 137.1(4)
S1 O13 Hf3 . . 144.7(4)
S1 O12A Hf2 . . 139.9(7)
S2 O16A Hf3 . . 144.5(9)
S2 O17A Hf4 . . 139.2(7)
S1 O12B Hf2 . . 135.4(8)
S2 O16B Hf3 . . 133.8(11)
S2 O17B Hf4 . . 137.4(8)
O6 S6 O34 . . 114.6(13)
O6 S6 O32 . . 111.4(14)
O34 S6 O32 . . 107.6(18)
O6 S6 O33 . . 107.3(12)
O34 S6 O33 . . 118.8(17)
O32 S6 O33 . . 95.6(18)
O23A S3A O21 . . 116.4(6)
O23A S3A O22A . . 104.2(8)
O21 S3A O22A . . 104.7(7)
O23A S3A O20 . . 115.5(6)
O21 S3A O20 . . 109.3(4)
O22A S3A O20 . . 105.4(7)
O20 S3B O23B . . 108.5(12)
O20 S3B O22B . . 112.8(9)
O23B S3B O22B . . 109.5(15)
O20 S3B O21 . . 107.0(6)
O23B S3B O21 . . 110.3(12)
O22B S3B O21 . . 108.7(10)
S3B O20 Hf4 . . 137.0(5)
S3A O20 Hf4 . . 143.4(4)
S3A O21 Hf5 . . 147.2(4)
S3B O21 Hf5 . . 131.9(5)
O32 O32 S6 7 . 120.7(12)

loop_
_geom_bond_atom_site_label_1
_geom_bond_atom_site_label_2
_geom_bond_site_symmetry_2
_geom_bond_distance
Hf1 O5 . 2.096(7)
Hf1 O3 . 2.099(6)
Hf1 O1 . 2.111(7)
Hf1 O2 . 2.112(7)
Hf1 O4 . 2.117(6)
Hf1 O6 . 2.139(6)
Hf1 O6 7_565 2.139(6)
Hf1 Hf3 . 3.3347(5)
Hf1 Hf6 . 3.3357(5)
Hf1 Hf5 . 3.3412(5)
Hf1 Hf2 . 3.3459(5)
Hf1 Hf4 . 3.3461(5)
Hf4 O2 . 2.045(7)
Hf4 O3 . 2.054(6)
Hf4 O20 . 2.114(6)
Hf4 O20 7_565 2.114(6)
Hf4 O17A . 2.124(11)
Hf4 O17A 7_565 2.124(11)
Hf4 O17B . 2.167(12)
Hf4 O17B 7_565 2.167(12)
Hf4 O9 . 2.253(7)
Hf6 O4 . 2.049(7)
Hf6 O5 . 2.063(7)
Hf6 O25 . 2.122(7)
Hf6 O25 7_565 2.122(7)
Hf6 O28 . 2.133(6)
Hf6 O28 7_565 2.133(6)
Hf6 O11 . 2.220(9)
Hf5 O4 . 2.043(7)
Hf5 O3 . 2.062(6)
Hf5 O24 . 2.109(7)
Hf5 O24 7_565 2.109(7)
Hf5 O21 7_565 2.134(7)
Hf5 O21 . 2.134(6)
Hf5 O10 . 2.244(8)
Hf2 O1 . 2.040(7)
Hf2 O5 . 2.053(7)
Hf2 O29 7_565 2.117(7)
Hf2 O29 . 2.117(7)
Hf2 O12A 7_565 2.118(10)
Hf2 O12A . 2.118(10)
Hf2 O12B . 2.178(11)
Hf2 O12B 7_565 2.178(11)
Hf2 O7 . 2.255(11)
Hf3 O16A . 2.055(18)
Hf3 O16A 7_565 2.055(18)
Hf3 O2 . 2.055(7)
Hf3 O1 . 2.057(7)
Hf3 O13 7_565 2.117(8)
Hf3 O13 . 2.117(8)
Hf3 O16B . 2.201(19)
Hf3 O16B 7_565 2.201(19)
Hf3 O8 . 2.233(11)
O6 S6 . 1.428(11)
S4 O27B . 1.394(12)
S4 O26A . 1.437(13)
S4 O25 . 1.437(7)
S4 O26B . 1.473(14)
S4 O24 . 1.483(6)
S4 O27A . 1.510(16)
S1 O14B . 1.381(16)
S1 O15A . 1.419(17)
S1 O15B . 1.458(13)
S1 O13 . 1.475(7)
S1 O12B . 1.487(12)
S1 O12A . 1.496(12)
S1 O14A . 1.526(13)
S2 O18B . 1.354(16)
S2 O19 . 1.413(9)
S2 O17B . 1.484(13)
S2 O16B . 1.485(16)
S2 O17A . 1.507(12)
S2 O16A . 1.513(18)
S2 O18A . 1.530(15)
S5A O31 . 1.389(9)
S5A O28 . 1.457(8)
S5A O30A . 1.460(12)
S5A O29 . 1.479(7)
S5B O31 . 1.297(12)
S5B O29 . 1.425(11)
S5B O28 . 1.453(10)
S5B O30B . 1.46(3)
S6 O34 . 1.4530(10)
S6 O32 . 1.45(3)
S6 O33 . 1.5210(10)
S3A O23A . 1.387(11)
S3A O21 . 1.433(7)
S3A O22A . 1.452(14)
S3A O20 . 1.499(7)
S3B O20 . 1.440(9)
S3B O23B . 1.47(3)
S3B O22B . 1.5000(10)
S3B O21 . 1.535(10)
N7A N7A 7_565 1.52(6)
O32 O32 7 1.32(5)
